data_4132718
loop_
_publ_author_name
'Rowland, Casey A.'
'Lorzing, Gregory R.'
'Gosselin, Eric J.'
'Trump, Benjamin A.'
'Yap, Glenn P. A.'
'Brown, Craig M.'
'Bloch, Eric D.'

_publ_section_title
;
 Methane Storage in Paddlewheel-Based Porous Coordination Cages.
;
_journal_issue 36
_journal_name_full 'Journal of the American Chemical Society'
_journal_page_first 11153
_journal_page_last 11157
_journal_paper_doi 10.1021/jacs.8b05780
_journal_volume 140
_journal_year 2018
_chemical_formula_moiety 'C168 H84 Mo12 N12 O68'
_chemical_formula_sum 'C168 H84 Mo12 N12 O68'
_chemical_formula_weight 4509.75
_space_group_crystal_system monoclinic
_space_group_IT_number 14
_space_group_name_Hall '-P 2yn'
_space_group_name_H-M_alt 'P 1 21/n 1'
_atom_sites_solution_hydrogens geom
_audit_creation_method SHELXL-2017/1
_cell_angle_alpha 90
_cell_angle_beta 97.1210(10)
_cell_angle_gamma 90
_cell_formula_units_Z 2
_cell_length_a 24.1875(5)
_cell_length_b 28.6009(7)
_cell_length_c 24.5462(5)
_cell_measurement_reflns_used 9101
_cell_measurement_temperature 200(2)
_cell_measurement_theta_max 56.34
_cell_measurement_theta_min 2.38
_cell_volume 16849.7(6)
_computing_cell_refinement 'Bruker SAINT'
_computing_data_collection 'Bruker APEX2'
_computing_data_reduction 'Bruker SAINT'
_computing_molecular_graphics 'Bruker SHELXTL'
_computing_publication_material 'Bruker SHELXTL'
_computing_structure_refinement 'SHELXL-2017/1 (Sheldrick, 2017)'
_computing_structure_solution 'SHELXS-97 (Sheldrick 2008)'
_diffrn_ambient_temperature 200(2)
_diffrn_detector_area_resol_mean 8.33
_diffrn_measured_fraction_theta_full 0.993
_diffrn_measured_fraction_theta_max 0.983
_diffrn_measurement_device_type 'Bruker AXS APEX diffractometer'
_diffrn_measurement_method '\f and \w scans'
_diffrn_radiation_type CuK\a
_diffrn_radiation_wavelength 1.54178
_diffrn_reflns_av_R_equivalents 0.0686
_diffrn_reflns_av_unetI/netI 0.0473
_diffrn_reflns_Laue_measured_fraction_full 0.993
_diffrn_reflns_Laue_measured_fraction_max 0.983
_diffrn_reflns_limit_h_max 27
_diffrn_reflns_limit_h_min -29
_diffrn_reflns_limit_k_max 34
_diffrn_reflns_limit_k_min -33
_diffrn_reflns_limit_l_max 30
_diffrn_reflns_limit_l_min -28
_diffrn_reflns_number 159454
_diffrn_reflns_point_group_measured_fraction_full 0.993
_diffrn_reflns_point_group_measured_fraction_max 0.983
_diffrn_reflns_theta_full 67.679
_diffrn_reflns_theta_max 71.337
_diffrn_reflns_theta_min 2.383
_exptl_absorpt_coefficient_mu 3.954
_exptl_absorpt_correction_T_max 0.7511
_exptl_absorpt_correction_T_min 0.4918
_exptl_absorpt_correction_type multi-scan
_exptl_absorpt_process_details 'APEX3 (Bruker, 2015)'
_exptl_crystal_colour orange
_exptl_crystal_density_diffrn 0.889
_exptl_crystal_description block
_exptl_crystal_F_000 4448
_exptl_crystal_size_max 0.557
_exptl_crystal_size_mid 0.350
_exptl_crystal_size_min 0.195
_refine_diff_density_max 2.114
_refine_diff_density_min -1.126
_refine_diff_density_rms 0.138
_refine_ls_extinction_method none
_refine_ls_goodness_of_fit_ref 1.038
_refine_ls_hydrogen_treatment constr
_refine_ls_matrix_type full
_refine_ls_number_parameters 1171
_refine_ls_number_reflns 32201
_refine_ls_number_restraints 0
_refine_ls_restrained_S_all 1.038
_refine_ls_R_factor_all 0.1334
_refine_ls_R_factor_gt 0.0863
_refine_ls_shift/su_max 0.001
_refine_ls_shift/su_mean 0.000
_refine_ls_structure_factor_coef Fsqd
_refine_ls_weighting_details 'w=1/[\s^2^(Fo^2^)+(0.1383P)^2^+119.8751P] where P=(Fo^2^+2Fc^2^)/3'
_refine_ls_weighting_scheme calc
_refine_ls_wR_factor_gt 0.2286
_refine_ls_wR_factor_ref 0.2929
_reflns_Friedel_coverage 0.000
_reflns_number_gt 20898
_reflns_number_total 32201
_reflns_threshold_expression 'I > 2\s(I)'
_cod_data_source_file ja8b05780_si_004.cif
_cod_data_source_block eric128_sq
_cod_original_sg_symbol_H-M 'P 21/n'
_cod_database_code 4132718
_shelx_shelxl_version_number 2017/1
_shelx_space_group_comment
; 
The symmetry employed for this shelxl refinement is uniquely defined 
by the following loop, which should always be used as a source of 
symmetry information in preference to the above space-group names. 
They are only intended as comments. 
;
_shelx_estimated_absorpt_t_min 0.217
_shelx_estimated_absorpt_t_max 0.513

loop_
_space_group_symop_operation_xyz
'x, y, z'
'-x+1/2, y+1/2, -z+1/2'
'-x, -y, -z'
'x-1/2, -y-1/2, z-1/2'

loop_
_atom_site_label
_atom_site_type_symbol
_atom_site_fract_x
_atom_site_fract_y
_atom_site_fract_z
_atom_site_U_iso_or_equiv
_atom_site_adp_type
_atom_site_occupancy
_atom_site_site_symmetry_order
_atom_site_calc_flag
_atom_site_refinement_flags_posn
_atom_site_refinement_flags_adp
Mo1 Mo 0.21688(3) 0.41594(2) 0.54218(3) 0.04643(18) Uani 1 1 d . .
Mo2 Mo 0.13597(3) 0.39589(2) 0.55598(3) 0.04674(18) Uani 1 1 d . .
Mo3 Mo 0.56666(3) 0.25303(2) 0.44237(3) 0.04679(18) Uani 1 1 d . .
Mo4 Mo 0.59121(3) 0.18463(2) 0.42445(3) 0.04688(18) Uani 1 1 d . .
Mo5 Mo 0.59779(3) 0.46266(3) 0.79431(3) 0.04665(18) Uani 1 1 d . .
Mo6 Mo 0.37475(3) 0.54805(2) 0.12190(3) 0.04636(17) Uani 1 1 d . .
O1 O 0.23710(17) 0.34725(17) 0.5210(2) 0.0346(11) Uani 1 1 d . .
O2 O 0.1524(2) 0.32652(17) 0.5345(2) 0.0388(11) Uani 1 1 d . .
O3 O 0.4859(2) 0.23069(15) 0.4527(2) 0.0354(11) Uani 1 1 d . .
O4 O 0.5115(2) 0.15892(16) 0.4339(2) 0.0353(10) Uani 1 1 d . .
O5 O 0.24673(17) 0.40412(19) 0.62511(18) 0.0375(12) Uani 1 1 d . .
O6 O 0.16288(17) 0.38225(19) 0.63924(18) 0.0381(12) Uani 1 1 d . .
O7 O 0.51765(19) 0.43868(17) 0.80509(17) 0.0332(10) Uani 1 1 d . .
O8 O 0.54635(19) 0.42685(16) 0.89164(16) 0.0307(10) Uani 1 1 d . .
O9 O 0.18997(16) 0.43017(19) 0.45973(18) 0.0361(11) Uani 1 1 d . .
O10 O 0.10545(17) 0.4097(2) 0.47365(19) 0.0391(12) Uani 1 1 d . .
O11 O 0.32273(19) 0.51234(17) 0.21897(16) 0.0335(10) Uani 1 1 d . .
O12 O 0.2945(2) 0.52421(17) 0.13167(17) 0.0341(10) Uani 1 1 d . .
O13 O 0.59222(19) 0.24380(18) 0.52649(19) 0.0374(11) Uani 1 1 d . .
O14 O 0.6180(2) 0.17195(17) 0.50863(19) 0.0359(10) Uani 1 1 d . .
O15 O 0.6229(2) 0.39405(17) 0.77437(18) 0.0384(11) Uani 1 1 d . .
O16 O 0.6516(2) 0.38380(17) 0.86205(17) 0.0362(11) Uani 1 1 d . .
O17 O 0.5415(2) 0.26595(16) 0.35815(19) 0.0349(10) Uani 1 1 d . .
O18 O 0.5671(2) 0.19398(17) 0.34004(19) 0.0366(11) Uani 1 1 d . .
O19 O 0.4287(2) 0.46925(17) 0.18946(18) 0.0368(11) Uani 1 1 d . .
O20 O 0.4012(2) 0.48029(16) 0.10231(18) 0.0348(10) Uani 1 1 d . .
O21 O 0.6458(2) 0.27936(16) 0.4307(2) 0.0369(11) Uani 1 1 d . .
O22 O 0.6706(2) 0.20832(15) 0.41127(19) 0.0337(10) Uani 1 1 d . .
O23 O 0.7994(2) 0.51452(18) 0.4372(2) 0.0399(11) Uani 1 1 d . .
O24 O 0.88358(18) 0.53547(16) 0.4212(2) 0.0361(11) Uani 1 1 d . .
O25 O 0.3165(6) 0.4410(6) 0.5315(7) 0.193(7) Uani 1 1 d . .
O26 O 0.0392(3) 0.3711(3) 0.5698(3) 0.083(2) Uani 1 1 d . .
O27 O 0.5344(7) 0.3340(4) 0.4640(6) 0.168(5) Uani 1 1 d . .
O28 O 0.6430(5) 0.1030(3) 0.4220(5) 0.135(5) Uani 1 1 d . .
O29 O 0.5596(6) 0.4781(6) 0.6962(5) 0.170(6) Uani 1 1 d . .
O30 O 0.3353(4) 0.5635(3) 0.0181(4) 0.086(2) Uani 1 1 d . .
O31 O 0.2878(5) 0.3286(5) 0.9850(4) 0.142(5) Uani 1 1 d . .
O32 O 0.7585(7) 0.1243(5) 0.8416(8) 0.209(8) Uani 1 1 d . .
O33 O 0.5130(5) 0.2457(5) -0.0097(5) 0.165(6) Uani 1 1 d . .
O34 O 0.9337(6) 0.3047(5) 0.2527(7) 0.202(8) Uani 1 1 d . .
N1 N 0.2547(4) 0.1344(3) 0.4661(4) 0.069(2) Uani 1 1 d . .
H1 H 0.235811 0.108073 0.462163 0.082 Uiso 1 1 calc R U
N2 N 0.2923(3) 0.3723(3) 0.8810(3) 0.068(2) Uani 1 1 d . .
H2 H 0.276442 0.364781 0.910227 0.082 Uiso 1 1 calc R U
N3 N 0.0687(4) 0.4720(4) 0.2227(4) 0.080(3) Uani 1 1 d . .
H3 H 0.035774 0.473400 0.203002 0.096 Uiso 1 1 calc R U
N4 N 0.6981(5) 0.1855(4) 0.7638(4) 0.099(4) Uani 1 1 d . .
H4 H 0.712157 0.161988 0.784114 0.119 Uiso 1 1 calc R U
N5 N 0.5075(4) 0.2778(3) 0.1011(3) 0.077(3) Uani 1 1 d . .
H5 H 0.512147 0.262571 0.070809 0.092 Uiso 1 1 calc R U
N6 N 0.8734(4) 0.3240(3) 0.3437(5) 0.091(3) Uani 1 1 d . .
H6 H 0.898868 0.311482 0.325516 0.110 Uiso 1 1 calc R U
C1 C 0.1985(4) 0.3167(3) 0.5208(4) 0.055(2) Uani 1 1 d . .
C2 C 0.2758(4) 0.2108(3) 0.4828(4) 0.054(2) Uani 1 1 d . .
C3 C 0.2633(4) 0.2567(3) 0.4957(4) 0.054(2) Uani 1 1 d . .
H3C H 0.291065 0.280257 0.496671 0.065 Uiso 1 1 calc R U
C4 C 0.2102(4) 0.2678(3) 0.5072(4) 0.054(2) Uani 1 1 d . .
C5 C 0.1692(4) 0.2343(4) 0.5057(4) 0.065(3) Uani 1 1 d . .
H5A H 0.133241 0.242770 0.514237 0.078 Uiso 1 1 calc R U
C6 C 0.1799(4) 0.1869(4) 0.4914(4) 0.066(3) Uani 1 1 d . .
H6C H 0.151369 0.163854 0.489142 0.079 Uiso 1 1 calc R U
C7 C 0.2344(4) 0.1756(3) 0.4809(4) 0.058(2) Uani 1 1 d . .
C8 C 0.3249(4) 0.1873(3) 0.4680(4) 0.057(2) Uani 1 1 d . .
C9 C 0.3788(4) 0.2025(3) 0.4638(4) 0.052(2) Uani 1 1 d . .
H9 H 0.388845 0.234326 0.470332 0.062 Uiso 1 1 calc R U
C10 C 0.4180(4) 0.1703(3) 0.4497(4) 0.061(2) Uani 1 1 d . .
C11 C 0.4024(4) 0.1244(3) 0.4399(4) 0.064(3) Uani 1 1 d . .
H11 H 0.429100 0.102890 0.429572 0.077 Uiso 1 1 calc R U
C12 C 0.3488(4) 0.1084(3) 0.4446(4) 0.063(2) Uani 1 1 d . .
H12 H 0.339281 0.076468 0.438576 0.076 Uiso 1 1 calc R U
C13 C 0.3100(4) 0.1400(3) 0.4583(4) 0.059(2) Uani 1 1 d . .
C14 C 0.4744(4) 0.1870(3) 0.4443(4) 0.056(2) Uani 1 1 d . .
C15 C 0.2133(3) 0.3892(3) 0.6556(4) 0.053(2) Uani 1 1 d . .
C16 C 0.3040(4) 0.3893(3) 0.7927(3) 0.051(2) Uani 1 1 d . .
C17 C 0.2866(4) 0.3939(3) 0.7355(3) 0.051(2) Uani 1 1 d . .
H17 H 0.312260 0.403529 0.711356 0.062 Uiso 1 1 calc R U
C18 C 0.2324(4) 0.3843(3) 0.7157(4) 0.054(2) Uani 1 1 d . .
C19 C 0.1948(4) 0.3687(3) 0.7510(4) 0.055(2) Uani 1 1 d . .
H19 H 0.157761 0.361151 0.735958 0.067 Uiso 1 1 calc R U
C20 C 0.2097(4) 0.3641(4) 0.8064(4) 0.065(3) Uani 1 1 d . .
H20 H 0.183631 0.354101 0.829948 0.078 Uiso 1 1 calc R U
C21 C 0.2658(4) 0.3749(4) 0.8274(4) 0.062(2) Uani 1 1 d . .
C22 C 0.3564(4) 0.3953(3) 0.8272(4) 0.0499(19) Uani 1 1 d . .
C23 C 0.4102(4) 0.4090(3) 0.8177(3) 0.052(2) Uani 1 1 d . .
H23 H 0.417450 0.417569 0.781831 0.063 Uiso 1 1 calc R U
C24 C 0.4521(4) 0.4100(3) 0.8606(3) 0.050(2) Uani 1 1 d . .
C25 C 0.4420(4) 0.3950(4) 0.9130(4) 0.061(2) Uani 1 1 d . .
H25 H 0.472050 0.393416 0.941785 0.073 Uiso 1 1 calc R U
C26 C 0.3891(4) 0.3825(4) 0.9232(4) 0.066(3) Uani 1 1 d . .
H26 H 0.382050 0.373586 0.959032 0.079 Uiso 1 1 calc R U
C27 C 0.3470(4) 0.3833(3) 0.8803(4) 0.059(2) Uani 1 1 d . .
C28 C 0.5091(4) 0.4250(3) 0.8516(3) 0.051(2) Uani 1 1 d . .
C29 C 0.1392(4) 0.4273(3) 0.4442(4) 0.055(2) Uani 1 1 d . .
C30 C 0.1359(4) 0.4620(4) 0.2950(4) 0.063(2) Uani 1 1 d . .
C31 C 0.1558(4) 0.4516(3) 0.3498(4) 0.054(2) Uani 1 1 d . .
H31 H 0.194627 0.452503 0.362122 0.065 Uiso 1 1 calc R U
C32 C 0.1183(3) 0.4402(4) 0.3851(4) 0.055(2) Uani 1 1 d . .
C33 C 0.0605(4) 0.4377(4) 0.3665(4) 0.068(3) Uani 1 1 d . .
H33 H 0.035434 0.427525 0.390893 0.082 Uiso 1 1 calc R U
C34 C 0.0408(4) 0.4496(5) 0.3152(5) 0.088(4) Uani 1 1 d . .
H34 H 0.001833 0.450437 0.303846 0.106 Uiso 1 1 calc R U
C35 C 0.0791(4) 0.4608(4) 0.2780(5) 0.070(3) Uani 1 1 d . .
C36 C 0.1619(4) 0.4763(4) 0.2481(4) 0.060(2) Uani 1 1 d . .
C37 C 0.2169(3) 0.4851(3) 0.2394(4) 0.054(2) Uani 1 1 d . .
H37 H 0.246225 0.482812 0.268830 0.065 Uiso 1 1 calc R U
C38 C 0.2282(4) 0.4973(3) 0.1872(3) 0.053(2) Uani 1 1 d . .
C39 C 0.1851(4) 0.4995(4) 0.1442(4) 0.062(2) Uani 1 1 d . .
H39 H 0.193540 0.507024 0.108428 0.075 Uiso 1 1 calc R U
C40 C 0.1303(4) 0.4912(4) 0.1518(4) 0.072(3) Uani 1 1 d . .
H40 H 0.101408 0.492698 0.121896 0.087 Uiso 1 1 calc R U
C41 C 0.1185(4) 0.4805(4) 0.2043(4) 0.069(3) Uani 1 1 d . .
C42 C 0.2842(4) 0.5107(3) 0.1786(3) 0.056(2) Uani 1 1 d . .
C43 C 0.6124(4) 0.2046(3) 0.5424(4) 0.052(2) Uani 1 1 d . .
C44 C 0.6554(5) 0.2260(4) 0.6913(4) 0.076(3) Uani 1 1 d . .
C45 C 0.6326(4) 0.2333(3) 0.6373(4) 0.062(2) Uani 1 1 d . .
H45 H 0.616538 0.262558 0.625919 0.074 Uiso 1 1 calc R U
C46 C 0.6338(5) 0.1979(4) 0.6013(4) 0.067(3) Uani 1 1 d . .
C47 C 0.6546(5) 0.1530(4) 0.6189(4) 0.070(3) Uani 1 1 d . .
H47 H 0.653470 0.128002 0.593286 0.084 Uiso 1 1 calc R U
C48 C 0.6765(6) 0.1456(4) 0.6729(5) 0.082(4) Uani 1 1 d . .
H48 H 0.689487 0.115681 0.685329 0.098 Uiso 1 1 calc R U
C49 C 0.6788(5) 0.1834(4) 0.7080(5) 0.078(3) Uani 1 1 d . .
C50 C 0.6639(5) 0.2564(4) 0.7391(4) 0.066(3) Uani 1 1 d . .
C51 C 0.6495(4) 0.3032(3) 0.7486(4) 0.062(2) Uani 1 1 d . .
H51 H 0.631443 0.321980 0.719838 0.074 Uiso 1 1 calc R U
C52 C 0.6626(4) 0.3210(4) 0.8016(4) 0.064(2) Uani 1 1 d . .
C53 C 0.6902(5) 0.2945(4) 0.8438(4) 0.072(3) Uani 1 1 d . .
H53 H 0.698562 0.307792 0.879395 0.086 Uiso 1 1 calc R U
C54 C 0.7060(5) 0.2483(4) 0.8344(5) 0.080(3) Uani 1 1 d . .
H54 H 0.725664 0.230139 0.862853 0.096 Uiso 1 1 calc R U
C55 C 0.6918(5) 0.2296(4) 0.7816(4) 0.077(3) Uani 1 1 d . .
C56 C 0.6448(4) 0.3700(3) 0.8128(3) 0.056(2) Uani 1 1 d . .
C57 C 0.5503(4) 0.2345(3) 0.3243(4) 0.052(2) Uani 1 1 d . .
C58 C 0.5075(5) 0.2956(4) 0.1904(4) 0.068(3) Uani 1 1 d . .
C59 C 0.5157(4) 0.2864(3) 0.2474(4) 0.061(2) Uani 1 1 d . .
H59 H 0.505021 0.308435 0.273158 0.073 Uiso 1 1 calc R U
C60 C 0.5397(4) 0.2442(3) 0.2644(4) 0.056(2) Uani 1 1 d . .
C61 C 0.5509(5) 0.2100(3) 0.2267(4) 0.068(3) Uani 1 1 d . .
H61 H 0.564239 0.180220 0.239623 0.081 Uiso 1 1 calc R U
C62 C 0.5429(5) 0.2187(4) 0.1702(5) 0.078(3) Uani 1 1 d . .
H62 H 0.552848 0.196033 0.144799 0.093 Uiso 1 1 calc R U
C63 C 0.5206(5) 0.2605(4) 0.1527(4) 0.071(3) Uani 1 1 d . .
C64 C 0.4855(5) 0.3352(4) 0.1580(4) 0.065(3) Uani 1 1 d . .
C65 C 0.4674(4) 0.3790(3) 0.1703(3) 0.060(2) Uani 1 1 d . .
H65 H 0.470027 0.389203 0.207395 0.072 Uiso 1 1 calc R U
C66 C 0.4454(4) 0.4082(4) 0.1281(4) 0.061(2) Uani 1 1 d . .
C67 C 0.4446(5) 0.3944(4) 0.0741(4) 0.069(3) Uani 1 1 d . .
H67 H 0.429873 0.415142 0.045714 0.082 Uiso 1 1 calc R U
C68 C 0.4649(5) 0.3511(4) 0.0602(4) 0.071(3) Uani 1 1 d . .
H68 H 0.464234 0.342042 0.022895 0.085 Uiso 1 1 calc R U
C69 C 0.4861(5) 0.3217(4) 0.1024(4) 0.069(3) Uani 1 1 d . .
C70 C 0.4247(4) 0.4561(3) 0.1402(3) 0.055(2) Uani 1 1 d . .
C71 C 0.6793(4) 0.2529(3) 0.4137(4) 0.050(2) Uani 1 1 d . .
C72 C 0.7959(4) 0.3329(4) 0.3852(5) 0.065(2) Uani 1 1 d . .
C73 C 0.7477(4) 0.3167(3) 0.4057(4) 0.061(2) Uani 1 1 d . .
H73 H 0.726971 0.337170 0.425895 0.073 Uiso 1 1 calc R U
C74 C 0.7308(4) 0.2722(3) 0.3969(4) 0.058(2) Uani 1 1 d . .
C75 C 0.7632(5) 0.2412(4) 0.3677(5) 0.076(3) Uani 1 1 d . .
H75 H 0.750827 0.209917 0.361378 0.091 Uiso 1 1 calc R U
C76 C 0.8119(5) 0.2552(4) 0.3483(5) 0.082(3) Uani 1 1 d . .
H76 H 0.833090 0.234190 0.329195 0.098 Uiso 1 1 calc R U
C77 C 0.8287(5) 0.3017(4) 0.3582(5) 0.071(3) Uani 1 1 d . .
C78 C 0.8257(4) 0.3779(4) 0.3873(4) 0.063(2) Uani 1 1 d . .
C79 C 0.8166(4) 0.4217(3) 0.4073(4) 0.060(2) Uani 1 1 d . .
H79 H 0.784419 0.427660 0.424855 0.072 Uiso 1 1 calc R U
C80 C 0.8546(4) 0.4570(3) 0.4018(4) 0.058(2) Uani 1 1 d . .
C81 C 0.9026(5) 0.4475(4) 0.3772(6) 0.082(4) Uani 1 1 d . .
H81 H 0.929468 0.471448 0.375127 0.098 Uiso 1 1 calc R U
C82 C 0.9116(4) 0.4042(4) 0.3560(6) 0.085(4) Uani 1 1 d . .
H82 H 0.943492 0.398250 0.338006 0.102 Uiso 1 1 calc R U
C83 C 0.8734(5) 0.3695(4) 0.3616(5) 0.074(3) Uani 1 1 d . .
C84 C 0.8449(4) 0.5050(4) 0.4207(4) 0.056(2) Uani 1 1 d . .

loop_
_atom_site_aniso_label
_atom_site_aniso_U_11
_atom_site_aniso_U_22
_atom_site_aniso_U_33
_atom_site_aniso_U_23
_atom_site_aniso_U_13
_atom_site_aniso_U_12
Mo1 0.0411(3) 0.0526(4) 0.0467(4) 0.0066(3) 0.0100(3) -0.0047(3)
Mo2 0.0417(3) 0.0521(4) 0.0476(4) 0.0068(3) 0.0100(3) -0.0055(3)
Mo3 0.0539(4) 0.0395(4) 0.0478(4) -0.0008(3) 0.0096(3) 0.0023(3)
Mo4 0.0553(4) 0.0393(4) 0.0470(4) 0.0008(3) 0.0098(3) 0.0031(3)
Mo5 0.0504(4) 0.0564(4) 0.0333(3) 0.0038(3) 0.0056(3) 0.0006(3)
Mo6 0.0500(4) 0.0550(4) 0.0342(3) 0.0042(3) 0.0059(3) 0.0009(3)
O1 0.017(2) 0.042(3) 0.047(3) 0.000(2) 0.0139(19) -0.0097(19)
O2 0.041(3) 0.036(3) 0.041(3) 0.003(2) 0.009(2) -0.010(2)
O3 0.038(3) 0.016(2) 0.053(3) -0.0011(19) 0.009(2) 0.0042(18)
O4 0.040(3) 0.027(2) 0.040(3) -0.0021(19) 0.009(2) -0.004(2)
O5 0.012(2) 0.076(4) 0.025(2) 0.012(2) 0.0048(16) -0.010(2)
O6 0.017(2) 0.072(4) 0.028(2) 0.010(2) 0.0099(17) -0.009(2)
O7 0.036(2) 0.041(3) 0.022(2) 0.0085(18) 0.0031(18) 0.001(2)
O8 0.039(3) 0.036(3) 0.017(2) 0.0051(17) 0.0025(18) -0.0017(19)
O9 0.0103(19) 0.070(3) 0.030(2) 0.009(2) 0.0115(17) -0.0063(19)
O10 0.013(2) 0.076(4) 0.030(2) 0.011(2) 0.0086(17) -0.017(2)
O11 0.037(3) 0.050(3) 0.014(2) 0.0067(18) 0.0029(17) -0.001(2)
O12 0.043(3) 0.039(3) 0.021(2) 0.0062(18) 0.0054(19) -0.001(2)
O13 0.032(2) 0.049(3) 0.032(2) -0.004(2) 0.0072(19) 0.004(2)
O14 0.037(3) 0.041(3) 0.032(2) -0.002(2) 0.010(2) 0.005(2)
O15 0.056(3) 0.039(3) 0.019(2) 0.0064(18) 0.001(2) 0.008(2)
O16 0.045(3) 0.044(3) 0.020(2) 0.0027(19) 0.0071(19) 0.012(2)
O17 0.040(3) 0.035(3) 0.030(2) -0.0007(19) 0.0065(19) 0.014(2)
O18 0.038(3) 0.042(3) 0.030(2) -0.002(2) 0.007(2) 0.001(2)
O19 0.052(3) 0.036(3) 0.023(2) 0.0072(18) 0.006(2) 0.006(2)
O20 0.046(3) 0.036(3) 0.021(2) 0.0036(18) 0.0012(19) 0.003(2)
O21 0.041(3) 0.030(2) 0.040(3) -0.005(2) 0.004(2) -0.001(2)
O22 0.042(3) 0.021(2) 0.039(3) -0.0030(18) 0.008(2) 0.0051(19)
O23 0.035(3) 0.041(3) 0.044(3) 0.003(2) 0.011(2) -0.006(2)
O24 0.024(2) 0.036(3) 0.052(3) -0.001(2) 0.020(2) -0.0111(19)
O25 0.134(11) 0.220(17) 0.233(18) 0.055(14) 0.051(11) -0.005(11)
O26 0.091(6) 0.082(5) 0.076(5) 0.024(4) 0.018(4) 0.011(4)
O27 0.217(15) 0.108(9) 0.188(14) -0.024(9) 0.065(11) 0.018(9)
O28 0.213(12) 0.059(5) 0.163(10) -0.037(5) 0.144(9) -0.030(6)
O29 0.176(13) 0.245(17) 0.087(8) 0.016(9) 0.003(8) 0.007(12)
O30 0.102(6) 0.062(5) 0.096(6) -0.007(4) 0.022(5) 0.015(4)
O31 0.140(9) 0.207(13) 0.074(6) 0.036(7) -0.006(6) -0.071(9)
O32 0.176(14) 0.144(12) 0.30(2) 0.116(13) -0.013(13) -0.027(10)
O33 0.117(9) 0.252(15) 0.112(9) 0.100(9) -0.043(7) -0.059(9)
O34 0.151(11) 0.195(14) 0.29(2) -0.100(13) 0.135(13) 0.002(10)
N1 0.077(6) 0.046(5) 0.080(6) -0.003(4) -0.001(4) -0.015(4)
N2 0.064(5) 0.090(6) 0.049(4) 0.016(4) 0.000(4) -0.018(4)
N3 0.060(5) 0.113(8) 0.065(6) 0.020(5) 0.002(4) -0.011(5)
N4 0.145(10) 0.070(6) 0.074(7) -0.007(5) -0.013(6) 0.044(6)
N5 0.109(7) 0.076(6) 0.044(4) -0.004(4) 0.003(4) 0.024(5)
N6 0.091(7) 0.067(6) 0.126(9) -0.015(6) 0.054(7) -0.010(5)
C1 0.047(5) 0.065(6) 0.056(5) 0.003(4) 0.012(4) 0.006(4)
C2 0.056(5) 0.056(5) 0.049(5) 0.003(4) 0.002(4) -0.011(4)
C3 0.056(5) 0.055(5) 0.054(5) 0.003(4) 0.011(4) -0.007(4)
C4 0.043(4) 0.064(6) 0.055(5) 0.014(4) 0.006(4) -0.008(4)
C5 0.056(6) 0.073(7) 0.067(6) 0.015(5) 0.008(5) -0.008(5)
C6 0.067(6) 0.057(6) 0.074(7) -0.001(5) 0.009(5) -0.021(5)
C7 0.055(5) 0.058(6) 0.065(6) 0.011(4) 0.019(4) -0.006(4)
C8 0.064(6) 0.056(5) 0.049(5) -0.010(4) 0.006(4) -0.004(4)
C9 0.050(5) 0.040(4) 0.063(5) -0.007(4) 0.001(4) -0.001(4)
C10 0.068(6) 0.043(5) 0.075(6) -0.012(4) 0.015(5) -0.006(4)
C11 0.072(6) 0.043(5) 0.080(7) -0.002(4) 0.024(5) 0.001(4)
C12 0.077(7) 0.047(5) 0.065(6) -0.007(4) 0.010(5) -0.006(5)
C13 0.068(6) 0.053(5) 0.054(5) 0.002(4) 0.000(4) -0.010(4)
C14 0.049(5) 0.063(6) 0.056(5) -0.010(4) 0.005(4) 0.004(4)
C15 0.040(5) 0.067(6) 0.053(5) 0.014(4) 0.009(4) 0.000(4)
C16 0.055(5) 0.054(5) 0.043(4) 0.002(4) 0.008(4) -0.010(4)
C17 0.051(5) 0.061(5) 0.043(4) 0.009(4) 0.012(4) 0.001(4)
C18 0.054(5) 0.058(5) 0.051(5) 0.007(4) 0.013(4) -0.005(4)
C19 0.050(5) 0.063(6) 0.053(5) 0.002(4) 0.003(4) -0.010(4)
C20 0.068(6) 0.075(7) 0.053(5) 0.014(5) 0.013(5) -0.006(5)
C21 0.053(5) 0.061(6) 0.074(6) 0.016(5) 0.017(5) -0.013(4)
C22 0.052(5) 0.047(5) 0.050(5) 0.004(4) 0.003(4) -0.002(4)
C23 0.056(5) 0.064(6) 0.037(4) 0.006(4) 0.007(4) -0.005(4)
C24 0.060(5) 0.051(5) 0.038(4) 0.004(3) -0.002(4) -0.002(4)
C25 0.058(6) 0.075(7) 0.049(5) 0.003(4) 0.001(4) -0.007(5)
C26 0.079(7) 0.078(7) 0.042(5) 0.004(4) 0.012(5) -0.012(5)
C27 0.069(6) 0.065(6) 0.041(5) 0.009(4) 0.004(4) -0.017(5)
C28 0.060(5) 0.055(5) 0.035(4) 0.007(3) -0.001(4) 0.002(4)
C29 0.043(5) 0.069(6) 0.052(5) 0.013(4) 0.010(4) 0.000(4)
C30 0.050(5) 0.083(7) 0.056(6) 0.002(5) 0.009(4) -0.008(5)
C31 0.039(4) 0.073(6) 0.051(5) 0.012(4) 0.014(4) -0.003(4)
C32 0.037(4) 0.078(6) 0.050(5) 0.008(4) 0.012(4) -0.004(4)
C33 0.055(6) 0.090(8) 0.062(6) 0.026(5) 0.020(5) -0.015(5)
C34 0.043(6) 0.128(11) 0.092(9) 0.023(8) 0.003(5) -0.027(6)
C35 0.062(6) 0.083(7) 0.069(7) 0.015(5) 0.015(5) -0.016(5)
C36 0.048(5) 0.081(7) 0.051(5) 0.013(5) 0.005(4) -0.002(4)
C37 0.039(4) 0.075(6) 0.048(5) 0.010(4) 0.003(4) -0.006(4)
C38 0.058(5) 0.060(5) 0.042(4) 0.004(4) 0.008(4) 0.002(4)
C39 0.063(6) 0.087(7) 0.038(5) 0.011(4) 0.012(4) 0.005(5)
C40 0.053(6) 0.103(9) 0.058(6) 0.009(5) -0.006(4) -0.002(5)
C41 0.058(6) 0.095(8) 0.053(6) 0.007(5) -0.003(4) -0.006(5)
C42 0.071(6) 0.064(6) 0.034(4) 0.005(4) 0.013(4) 0.014(5)
C43 0.068(6) 0.034(4) 0.056(5) -0.004(4) 0.013(4) 0.010(4)
C44 0.089(8) 0.081(8) 0.055(6) 0.008(5) 0.001(5) 0.018(6)
C45 0.077(7) 0.050(5) 0.056(5) -0.003(4) 0.001(5) 0.018(5)
C46 0.080(7) 0.064(6) 0.059(6) -0.003(5) 0.015(5) 0.011(5)
C47 0.102(8) 0.061(6) 0.045(5) 0.000(4) 0.001(5) 0.021(6)
C48 0.121(10) 0.052(6) 0.067(7) 0.004(5) -0.009(6) 0.024(6)
C49 0.100(9) 0.059(6) 0.072(7) -0.010(5) -0.004(6) 0.024(6)
C50 0.082(7) 0.062(6) 0.053(5) 0.001(4) 0.007(5) 0.015(5)
C51 0.083(7) 0.055(6) 0.046(5) -0.003(4) 0.004(5) 0.002(5)
C52 0.067(6) 0.069(6) 0.055(5) 0.001(4) 0.005(4) 0.016(5)
C53 0.096(8) 0.069(7) 0.050(5) -0.003(5) 0.012(5) 0.021(6)
C54 0.096(9) 0.086(8) 0.056(6) 0.000(5) 0.003(6) 0.029(7)
C55 0.105(9) 0.078(7) 0.045(5) -0.006(5) 0.005(5) 0.028(6)
C56 0.069(6) 0.064(6) 0.035(4) 0.003(4) 0.006(4) 0.006(5)
C57 0.065(5) 0.027(4) 0.064(5) 0.006(4) 0.008(4) 0.009(4)
C58 0.091(8) 0.058(6) 0.056(6) -0.007(4) 0.009(5) 0.018(5)
C59 0.089(7) 0.047(5) 0.044(5) -0.012(4) -0.003(4) 0.014(5)
C60 0.071(6) 0.044(5) 0.053(5) 0.002(4) 0.007(4) 0.007(4)
C61 0.082(7) 0.045(5) 0.075(7) 0.005(5) 0.007(5) 0.004(5)
C62 0.106(9) 0.067(7) 0.061(6) -0.006(5) 0.018(6) 0.014(6)
C63 0.102(9) 0.052(6) 0.058(6) 0.002(4) 0.010(6) 0.005(5)
C64 0.075(7) 0.064(6) 0.055(5) 0.002(4) 0.003(5) 0.014(5)
C65 0.079(7) 0.066(6) 0.034(4) -0.004(4) 0.002(4) 0.007(5)
C66 0.075(6) 0.063(6) 0.044(5) 0.008(4) 0.008(4) -0.005(5)
C67 0.096(8) 0.065(6) 0.043(5) 0.005(4) 0.001(5) 0.015(6)
C68 0.088(8) 0.069(7) 0.057(6) 0.000(5) 0.013(5) 0.007(6)
C69 0.094(8) 0.062(6) 0.046(5) 0.006(4) -0.004(5) 0.006(5)
C70 0.071(6) 0.057(5) 0.036(4) 0.012(4) 0.007(4) 0.004(4)
C71 0.050(5) 0.046(5) 0.057(5) 0.000(4) 0.015(4) 0.006(4)
C72 0.060(6) 0.058(6) 0.078(7) -0.004(5) 0.018(5) 0.004(5)
C73 0.059(6) 0.054(6) 0.074(6) 0.002(4) 0.026(5) -0.008(4)
C74 0.051(5) 0.051(5) 0.072(6) -0.002(4) 0.012(4) 0.007(4)
C75 0.067(7) 0.053(6) 0.109(9) -0.003(6) 0.019(6) -0.004(5)
C76 0.076(7) 0.072(7) 0.105(10) -0.018(6) 0.040(7) 0.000(6)
C77 0.069(7) 0.059(6) 0.090(8) -0.013(5) 0.030(6) -0.002(5)
C78 0.052(5) 0.073(7) 0.069(6) -0.009(5) 0.022(5) 0.000(5)
C79 0.055(5) 0.065(6) 0.063(6) 0.003(5) 0.023(4) -0.004(4)
C80 0.047(5) 0.057(6) 0.075(6) 0.008(4) 0.021(4) -0.007(4)
C81 0.066(7) 0.065(7) 0.126(11) -0.014(6) 0.053(7) -0.019(5)
C82 0.051(6) 0.096(9) 0.114(10) -0.024(7) 0.038(6) 0.005(6)
C83 0.063(6) 0.060(6) 0.105(9) -0.004(6) 0.030(6) -0.004(5)
C84 0.051(5) 0.075(6) 0.045(5) -0.003(4) 0.013(4) 0.007(4)

loop_
_atom_type_symbol
_atom_type_description
_atom_type_scat_dispersion_real
_atom_type_scat_dispersion_imag
_atom_type_scat_source
C C 0.0181 0.0091 'International Tables Vol C Tables 4.2.6.8 and 6.1.1.4'
H H 0.0000 0.0000 'International Tables Vol C Tables 4.2.6.8 and 6.1.1.4'
Mo Mo -0.0483 2.7339 'International Tables Vol C Tables 4.2.6.8 and 6.1.1.4'
N N 0.0311 0.0180 'International Tables Vol C Tables 4.2.6.8 and 6.1.1.4'
O O 0.0492 0.0322 'International Tables Vol C Tables 4.2.6.8 and 6.1.1.4'

loop_
_geom_angle_atom_site_label_1
_geom_angle_atom_site_label_2
_geom_angle_atom_site_label_3
_geom_angle
_geom_angle_site_symmetry_1
_geom_angle_site_symmetry_3
O9 Mo1 O5 177.31(18) . .
O9 Mo1 O23 90.2(2) . 3_666
O5 Mo1 O23 88.3(2) . 3_666
O9 Mo1 O1 89.8(2) . .
O5 Mo1 O1 91.6(2) . .
O23 Mo1 O1 177.24(17) 3_666 .
O9 Mo1 Mo2 91.42(11) . .
O5 Mo1 Mo2 90.86(11) . .
O23 Mo1 Mo2 90.77(13) 3_666 .
O1 Mo1 Mo2 91.99(11) . .
O9 Mo1 O25 91.7(4) . .
O5 Mo1 O25 86.0(4) . .
O23 Mo1 O25 88.1(4) 3_666 .
O1 Mo1 O25 89.2(4) . .
Mo2 Mo1 O25 176.6(4) . .
O10 Mo2 O6 177.45(16) . .
O10 Mo2 O2 89.6(2) . .
O6 Mo2 O2 91.3(2) . .
O10 Mo2 Mo1 90.96(11) . .
O6 Mo2 Mo1 91.43(11) . .
O2 Mo2 Mo1 90.46(13) . .
O10 Mo2 O24 90.9(2) . 3_666
O6 Mo2 O24 88.1(2) . 3_666
O2 Mo2 O24 177.62(17) . 3_666
Mo1 Mo2 O24 91.87(12) . 3_666
O10 Mo2 O26 87.8(2) . .
O6 Mo2 O26 89.9(2) . .
O2 Mo2 O26 88.7(2) . .
Mo1 Mo2 O26 178.4(2) . .
O24 Mo2 O26 89.0(2) 3_666 .
O13 Mo3 O3 90.46(19) . .
O13 Mo3 Mo4 91.85(14) . .
O3 Mo3 Mo4 91.89(12) . .
O13 Mo3 O21 90.96(19) . .
O3 Mo3 O21 176.63(18) . .
Mo4 Mo3 O21 91.11(13) . .
O13 Mo3 O17 177.1(2) . .
O3 Mo3 O17 90.70(19) . .
Mo4 Mo3 O17 90.71(13) . .
O21 Mo3 O17 87.74(19) . .
O13 Mo3 O27 88.2(4) . .
O3 Mo3 O27 86.4(4) . .
Mo4 Mo3 O27 178.3(4) . .
O21 Mo3 O27 90.6(4) . .
O17 Mo3 O27 89.2(4) . .
O18 Mo4 O22 87.40(19) . .
O18 Mo4 O4 90.39(19) . .
O22 Mo4 O4 177.06(18) . .
O18 Mo4 Mo3 92.10(14) . .
O22 Mo4 Mo3 91.11(12) . .
O4 Mo4 Mo3 90.91(13) . .
O18 Mo4 O14 176.93(19) . .
O22 Mo4 O14 91.77(18) . .
O4 Mo4 O14 90.33(19) . .
Mo3 Mo4 O14 90.88(13) . .
O18 Mo4 O28 99.4(3) . .
O22 Mo4 O28 80.6(2) . .
O4 Mo4 O28 97.8(3) . .
Mo3 Mo4 O28 165.4(3) . .
O14 Mo4 O28 77.5(3) . .
O7 Mo5 O19 88.3(2) . 3_666
O7 Mo5 Mo6 90.79(12) . 3_666
O19 Mo5 Mo6 90.93(12) 3_666 3_666
O7 Mo5 O11 178.17(17) . 3_666
O19 Mo5 O11 91.2(2) 3_666 3_666
Mo6 Mo5 O11 90.98(11) 3_666 3_666
O7 Mo5 O15 91.3(2) . .
O19 Mo5 O15 177.55(18) 3_666 .
Mo6 Mo5 O15 91.49(12) 3_666 .
O11 Mo5 O15 89.2(2) 3_666 .
O7 Mo5 O29 86.7(4) . .
O19 Mo5 O29 86.2(4) 3_666 .
Mo6 Mo5 O29 176.3(3) 3_666 .
O11 Mo5 O29 91.5(4) 3_666 .
O15 Mo5 O29 91.3(4) . .
O12 Mo6 O16 88.49(19) . 3_666
O12 Mo6 O8 177.25(17) . 3_666
O16 Mo6 O8 90.88(19) 3_666 3_666
O12 Mo6 Mo5 91.46(12) . 3_666
O16 Mo6 Mo5 91.04(12) 3_666 3_666
O8 Mo6 Mo5 91.23(11) 3_666 3_666
O12 Mo6 O20 92.18(19) . .
O16 Mo6 O20 177.63(17) 3_666 .
O8 Mo6 O20 88.35(19) 3_666 .
Mo5 Mo6 O20 91.22(12) 3_666 .
O12 Mo6 O30 86.4(2) . .
O16 Mo6 O30 86.8(2) 3_666 .
O8 Mo6 O30 90.9(2) 3_666 .
Mo5 Mo6 O30 176.96(17) 3_666 .
O20 Mo6 O30 91.0(2) . .
C1 O1 Mo1 116.5(5) . .
C1 O2 Mo2 119.2(6) . .
C14 O3 Mo3 117.4(5) . .
C14 O4 Mo4 119.2(5) . .
C15 O5 Mo1 117.8(5) . .
C15 O6 Mo2 117.0(5) . .
C28 O7 Mo5 118.5(5) . .
C28 O8 Mo6 118.0(5) . 3_666
C29 O9 Mo1 117.5(5) . .
C29 O10 Mo2 116.8(5) . .
C42 O11 Mo5 118.9(5) . 3_666
C42 O12 Mo6 119.4(6) . .
C43 O13 Mo3 118.0(5) . .
C43 O14 Mo4 117.8(5) . .
C56 O15 Mo5 116.6(5) . .
C56 O16 Mo6 117.6(5) . 3_666
C57 O17 Mo3 118.0(5) . .
C57 O18 Mo4 117.1(5) . .
C70 O19 Mo5 118.0(5) . 3_666
C70 O20 Mo6 117.7(5) . .
C71 O21 Mo3 118.5(5) . .
C71 O22 Mo4 117.2(5) . .
C84 O23 Mo1 119.0(6) . 3_666
C84 O24 Mo2 116.7(5) . 3_666
C7 N1 C13 109.1(8) . .
C7 N1 H1 125.4 . .
C13 N1 H1 125.4 . .
C27 N2 C21 108.0(8) . .
C27 N2 H2 126.0 . .
C21 N2 H2 126.0 . .
C41 N3 C35 107.8(9) . .
C41 N3 H3 126.1 . .
C35 N3 H3 126.1 . .
C55 N4 C49 108.7(9) . .
C55 N4 H4 125.6 . .
C49 N4 H4 125.6 . .
C63 N5 C69 111.0(8) . .
C63 N5 H5 124.5 . .
C69 N5 H5 124.5 . .
C77 N6 C83 109.4(9) . .
C77 N6 H6 125.3 . .
C83 N6 H6 125.3 . .
O2 C1 O1 121.8(8) . .
O2 C1 C4 118.8(8) . .
O1 C1 C4 119.3(7) . .
C3 C2 C7 120.2(9) . .
C3 C2 C8 134.6(8) . .
C7 C2 C8 105.2(8) . .
C4 C3 C2 119.7(9) . .
C4 C3 H3C 120.1 . .
C2 C3 H3C 120.1 . .
C5 C4 C3 121.2(10) . .
C5 C4 C1 120.5(9) . .
C3 C4 C1 118.2(8) . .
C4 C5 C6 120.9(10) . .
C4 C5 H5A 119.6 . .
C6 C5 H5A 119.6 . .
C7 C6 C5 117.5(9) . .
C7 C6 H6C 121.2 . .
C5 C6 H6C 121.2 . .
N1 C7 C6 129.0(9) . .
N1 C7 C2 110.6(8) . .
C6 C7 C2 120.3(9) . .
C9 C8 C13 120.5(9) . .
C9 C8 C2 132.8(8) . .
C13 C8 C2 106.6(8) . .
C8 C9 C10 118.9(8) . .
C8 C9 H9 120.5 . .
C10 C9 H9 120.5 . .
C11 C10 C9 119.5(9) . .
C11 C10 C14 122.2(9) . .
C9 C10 C14 118.3(8) . .
C10 C11 C12 122.4(9) . .
C10 C11 H11 118.8 . .
C12 C11 H11 118.8 . .
C13 C12 C11 118.4(9) . .
C13 C12 H12 120.8 . .
C11 C12 H12 120.8 . .
C12 C13 N1 131.2(9) . .
C12 C13 C8 120.2(9) . .
N1 C13 C8 108.5(9) . .
O4 C14 O3 120.4(8) . .
O4 C14 C10 120.5(8) . .
O3 C14 C10 119.0(8) . .
O5 C15 O6 122.8(8) . .
O5 C15 C18 118.7(7) . .
O6 C15 C18 118.2(7) . .
C21 C16 C17 119.6(8) . .
C21 C16 C22 106.0(8) . .
C17 C16 C22 134.3(8) . .
C18 C17 C16 119.1(8) . .
C18 C17 H17 120.5 . .
C16 C17 H17 120.5 . .
C17 C18 C19 120.6(8) . .
C17 C18 C15 119.9(8) . .
C19 C18 C15 119.5(8) . .
C20 C19 C18 122.2(9) . .
C20 C19 H19 118.9 . .
C18 C19 H19 118.9 . .
C19 C20 C21 117.4(9) . .
C19 C20 H20 121.3 . .
C21 C20 H20 121.3 . .
N2 C21 C16 109.4(8) . .
N2 C21 C20 129.5(8) . .
C16 C21 C20 121.1(9) . .
C27 C22 C23 119.1(8) . .
C27 C22 C16 106.6(8) . .
C23 C22 C16 134.3(8) . .
C24 C23 C22 119.3(8) . .
C24 C23 H23 120.3 . .
C22 C23 H23 120.3 . .
C23 C24 C25 120.2(9) . .
C23 C24 C28 120.2(8) . .
C25 C24 C28 119.6(8) . .
C26 C25 C24 121.1(9) . .
C26 C25 H25 119.5 . .
C24 C25 H25 119.5 . .
C27 C26 C25 118.1(9) . .
C27 C26 H26 120.9 . .
C25 C26 H26 120.9 . .
N2 C27 C26 128.0(8) . .
N2 C27 C22 110.0(8) . .
C26 C27 C22 122.0(9) . .
O7 C28 O8 121.4(8) . .
O7 C28 C24 119.3(7) . .
O8 C28 C24 119.1(7) . .
O9 C29 O10 122.5(8) . .
O9 C29 C32 118.4(7) . .
O10 C29 C32 118.7(7) . .
C35 C30 C31 119.5(9) . .
C35 C30 C36 106.4(9) . .
C31 C30 C36 134.0(9) . .
C32 C31 C30 118.7(8) . .
C32 C31 H31 120.6 . .
C30 C31 H31 120.6 . .
C31 C32 C33 120.8(9) . .
C31 C32 C29 119.5(8) . .
C33 C32 C29 119.6(7) . .
C34 C33 C32 121.0(9) . .
C34 C33 H33 119.5 . .
C32 C33 H33 119.5 . .
C33 C34 C35 118.8(10) . .
C33 C34 H34 120.6 . .
C35 C34 H34 120.6 . .
C30 C35 N3 109.8(9) . .
C30 C35 C34 121.0(10) . .
N3 C35 C34 129.1(10) . .
C37 C36 C41 120.1(9) . .
C37 C36 C30 133.9(9) . .
C41 C36 C30 106.0(8) . .
C38 C37 C36 119.2(8) . .
C38 C37 H37 120.4 . .
C36 C37 H37 120.4 . .
C37 C38 C39 119.8(8) . .
C37 C38 C42 119.8(8) . .
C39 C38 C42 120.3(8) . .
C40 C39 C38 122.1(8) . .
C40 C39 H39 119.0 . .
C38 C39 H39 119.0 . .
C39 C40 C41 118.4(9) . .
C39 C40 H40 120.8 . .
C41 C40 H40 120.8 . .
N3 C41 C40 129.8(9) . .
N3 C41 C36 109.8(9) . .
C40 C41 C36 120.4(10) . .
O12 C42 O11 119.2(8) . .
O12 C42 C38 120.4(8) . .
O11 C42 C38 120.2(7) . .
O13 C43 O14 121.4(8) . .
O13 C43 C46 119.2(8) . .
O14 C43 C46 119.3(8) . .
C49 C44 C45 121.0(11) . .
C49 C44 C50 106.0(9) . .
C45 C44 C50 132.9(10) . .
C46 C45 C44 118.4(10) . .
C46 C45 H45 120.8 . .
C44 C45 H45 120.8 . .
C45 C46 C47 121.0(10) . .
C45 C46 C43 120.5(9) . .
C47 C46 C43 118.5(9) . .
C48 C47 C46 120.4(10) . .
C48 C47 H47 119.8 . .
C46 C47 H47 119.8 . .
C49 C48 C47 117.5(10) . .
C49 C48 H48 121.2 . .
C47 C48 H48 121.2 . .
C48 C49 C44 121.4(11) . .
C48 C49 N4 129.3(10) . .
C44 C49 N4 109.1(9) . .
C55 C50 C51 120.3(9) . .
C55 C50 C44 106.2(9) . .
C51 C50 C44 133.5(9) . .
C52 C51 C50 117.9(9) . .
C52 C51 H51 121.0 . .
C50 C51 H51 121.0 . .
C53 C52 C51 122.0(10) . .
C53 C52 C56 119.6(9) . .
C51 C52 C56 118.3(8) . .
C52 C53 C54 120.3(10) . .
C52 C53 H53 119.8 . .
C54 C53 H53 119.8 . .
C53 C54 C55 118.1(10) . .
C53 C54 H54 120.9 . .
C55 C54 H54 120.9 . .
N4 C55 C50 109.6(9) . .
N4 C55 C54 129.0(10) . .
C50 C55 C54 121.2(10) . .
O15 C56 O16 123.3(8) . .
O15 C56 C52 119.2(8) . .
O16 C56 C52 117.5(8) . .
O17 C57 O18 121.5(8) . .
O17 C57 C60 119.8(7) . .
O18 C57 C60 118.7(7) . .
C59 C58 C63 119.7(9) . .
C59 C58 C64 133.3(9) . .
C63 C58 C64 106.9(9) . .
C60 C59 C58 117.6(8) . .
C60 C59 H59 121.2 . .
C58 C59 H59 121.2 . .
C59 C60 C61 121.4(9) . .
C59 C60 C57 118.4(8) . .
C61 C60 C57 120.0(8) . .
C60 C61 C62 121.2(9) . .
C60 C61 H61 119.4 . .
C62 C61 H61 119.4 . .
C63 C62 C61 118.1(10) . .
C63 C62 H62 120.9 . .
C61 C62 H62 120.9 . .
C62 C63 N5 130.7(10) . .
C62 C63 C58 121.6(10) . .
N5 C63 C58 107.6(9) . .
C65 C64 C69 120.1(9) . .
C65 C64 C58 134.4(9) . .
C69 C64 C58 105.5(9) . .
C64 C65 C66 119.3(9) . .
C64 C65 H65 120.4 . .
C66 C65 H65 120.4 . .
C67 C66 C65 120.4(10) . .
C67 C66 C70 118.9(8) . .
C65 C66 C70 120.6(8) . .
C66 C67 C68 121.7(9) . .
C66 C67 H67 119.1 . .
C68 C67 H67 119.1 . .
C69 C68 C67 117.8(10) . .
C69 C68 H68 121.1 . .
C67 C68 H68 121.1 . .
N5 C69 C68 130.5(10) . .
N5 C69 C64 108.9(8) . .
C68 C69 C64 120.5(10) . .
O20 C70 O19 121.8(8) . .
O20 C70 C66 119.7(8) . .
O19 C70 C66 118.3(7) . .
O21 C71 O22 121.1(8) . .
O21 C71 C74 119.2(8) . .
O22 C71 C74 119.7(7) . .
C73 C72 C77 119.9(10) . .
C73 C72 C78 134.4(9) . .
C77 C72 C78 105.6(9) . .
C74 C73 C72 120.2(9) . .
C74 C73 H73 119.9 . .
C72 C73 H73 119.9 . .
C73 C74 C75 119.5(9) . .
C73 C74 C71 124.1(8) . .
C75 C74 C71 116.4(9) . .
C76 C75 C74 122.3(10) . .
C76 C75 H75 118.8 . .
C74 C75 H75 118.8 . .
C75 C76 C77 117.1(10) . .
C75 C76 H76 121.5 . .
C77 C76 H76 121.5 . .
N6 C77 C76 129.1(10) . .
N6 C77 C72 110.0(10) . .
C76 C77 C72 120.9(10) . .
C79 C78 C83 119.7(9) . .
C79 C78 C72 135.3(9) . .
C83 C78 C72 105.0(9) . .
C78 C79 C80 119.6(9) . .
C78 C79 H79 120.2 . .
C80 C79 H79 120.2 . .
C79 C80 C81 119.7(9) . .
C79 C80 C84 121.0(8) . .
C81 C80 C84 119.3(8) . .
C82 C81 C80 121.3(10) . .
C82 C81 H81 119.4 . .
C80 C81 H81 119.4 . .
C81 C82 C83 118.2(9) . .
C81 C82 H82 120.9 . .
C83 C82 H82 120.9 . .
N6 C83 C82 128.6(10) . .
N6 C83 C78 109.9(9) . .
C82 C83 C78 121.5(10) . .
O23 C84 O24 121.4(8) . .
O23 C84 C80 119.1(8) . .
O24 C84 C80 119.5(7) . .

loop_
_geom_bond_atom_site_label_1
_geom_bond_atom_site_label_2
_geom_bond_distance
_geom_bond_site_symmetry_2
Mo1 O9 2.088(5) .
Mo1 O5 2.101(4) .
Mo1 O23 2.102(5) 3_666
Mo1 O1 2.105(5) .
Mo1 Mo2 2.1063(9) .
Mo1 O25 2.558(14) .
Mo2 O10 2.101(5) .
Mo2 O6 2.103(5) .
Mo2 O2 2.104(5) .
Mo2 O24 2.111(5) 3_666
Mo2 O26 2.509(8) .
Mo3 O13 2.097(5) .
Mo3 O3 2.100(5) .
Mo3 Mo4 2.1065(9) .
Mo3 O21 2.109(5) .
Mo3 O17 2.114(5) .
Mo3 O27 2.522(12) .
Mo4 O18 2.099(5) .
Mo4 O22 2.099(5) .
Mo4 O4 2.102(5) .
Mo4 O14 2.118(5) .
Mo4 O28 2.653(10) .
Mo5 O7 2.103(5) .
Mo5 O19 2.104(5) 3_666
Mo5 Mo6 2.1038(9) 3_666
Mo5 O11 2.114(5) 3_666
Mo5 O15 2.129(5) .
Mo5 O29 2.510(12) .
Mo6 O12 2.099(5) .
Mo6 O16 2.103(5) 3_666
Mo6 O8 2.104(5) 3_666
Mo6 O20 2.115(5) .
Mo6 O30 2.644(9) .
O1 C1 1.278(10) .
O2 C1 1.236(10) .
O3 C14 1.293(10) .
O4 C14 1.253(10) .
O5 C15 1.245(9) .
O6 C15 1.251(10) .
O7 C28 1.248(9) .
O8 C28 1.249(9) .
O9 C29 1.242(10) .
O10 C29 1.260(9) .
O11 C42 1.275(10) .
O12 C42 1.268(9) .
O13 C43 1.265(10) .
O14 C43 1.266(9) .
O15 C56 1.233(10) .
O16 C56 1.264(9) .
O17 C57 1.261(10) .
O18 C57 1.272(9) .
O19 C70 1.259(10) .
O20 C70 1.239(9) .
O21 C71 1.219(9) .
O22 C71 1.294(10) .
O23 C84 1.248(10) .
O24 C84 1.279(11) .
N1 C7 1.343(13) .
N1 C13 1.385(13) .
N1 H1 0.8800 .
N2 C27 1.363(12) .
N2 C21 1.392(12) .
N2 H2 0.8800 .
N3 C41 1.358(13) .
N3 C35 1.388(13) .
N3 H3 0.8800 .
N4 C55 1.349(14) .
N4 C49 1.392(14) .
N4 H4 0.8800 .
N5 C63 1.360(13) .
N5 C69 1.360(13) .
N5 H5 0.8800 .
N6 C77 1.342(13) .
N6 C83 1.373(14) .
N6 H6 0.8800 .
C1 C4 1.474(13) .
C2 C3 1.393(13) .
C2 C7 1.417(12) .
C2 C8 1.447(13) .
C3 C4 1.385(12) .
C3 H3C 0.9500 .
C4 C5 1.377(13) .
C5 C6 1.433(14) .
C5 H5A 0.9500 .
C6 C7 1.412(14) .
C6 H6C 0.9500 .
C8 C9 1.391(13) .
C8 C13 1.413(13) .
C9 C10 1.396(12) .
C9 H9 0.9500 .
C10 C11 1.378(13) .
C10 C14 1.468(13) .
C11 C12 1.392(14) .
C11 H11 0.9500 .
C12 C13 1.374(14) .
C12 H12 0.9500 .
C15 C18 1.496(12) .
C16 C21 1.395(12) .
C16 C17 1.420(11) .
C16 C22 1.446(12) .
C17 C18 1.369(12) .
C17 H17 0.9500 .
C18 C19 1.406(12) .
C19 C20 1.370(13) .
C19 H19 0.9500 .
C20 C21 1.425(14) .
C20 H20 0.9500 .
C22 C27 1.394(12) .
C22 C23 1.406(12) .
C23 C24 1.369(12) .
C23 H23 0.9500 .
C24 C25 1.404(12) .
C24 C28 1.486(13) .
C25 C26 1.382(14) .
C25 H25 0.9500 .
C26 C27 1.372(13) .
C26 H26 0.9500 .
C29 C32 1.522(12) .
C30 C35 1.386(14) .
C30 C31 1.403(13) .
C30 C36 1.438(13) .
C31 C32 1.371(11) .
C31 H31 0.9500 .
C32 C33 1.417(13) .
C33 C34 1.332(15) .
C33 H33 0.9500 .
C34 C35 1.414(14) .
C34 H34 0.9500 .
C36 C37 1.397(12) .
C36 C41 1.411(13) .
C37 C38 1.387(12) .
C37 H37 0.9500 .
C38 C39 1.391(12) .
C38 C42 1.447(13) .
C39 C40 1.383(14) .
C39 H39 0.9500 .
C40 C41 1.388(14) .
C40 H40 0.9500 .
C43 C46 1.489(13) .
C44 C49 1.385(15) .
C44 C45 1.388(14) .
C44 C50 1.455(15) .
C45 C46 1.345(13) .
C45 H45 0.9500 .
C46 C47 1.427(14) .
C47 C48 1.380(14) .
C47 H47 0.9500 .
C48 C49 1.378(15) .
C48 H48 0.9500 .
C50 C55 1.398(14) .
C50 C51 1.408(14) .
C51 C52 1.396(13) .
C51 H51 0.9500 .
C52 C53 1.387(14) .
C52 C56 1.501(13) .
C53 C54 1.404(15) .
C53 H53 0.9500 .
C54 C55 1.405(15) .
C54 H54 0.9500 .
C57 C60 1.486(12) .
C58 C59 1.415(13) .
C58 C63 1.428(14) .
C58 C64 1.446(14) .
C59 C60 1.381(12) .
C59 H59 0.9500 .
C60 C61 1.398(13) .
C61 C62 1.398(15) .
C61 H61 0.9500 .
C62 C63 1.360(15) .
C62 H62 0.9500 .
C64 C65 1.372(14) .
C64 C69 1.421(14) .
C65 C66 1.384(13) .
C65 H65 0.9500 .
C66 C67 1.381(13) .
C66 C70 1.502(13) .
C67 C68 1.390(14) .
C67 H67 0.9500 .
C68 C69 1.384(14) .
C68 H68 0.9500 .
C71 C74 1.469(12) .
C72 C73 1.405(13) .
C72 C77 1.411(13) .
C72 C78 1.473(14) .
C73 C74 1.345(13) .
C73 H73 0.9500 .
C74 C75 1.434(14) .
C75 C76 1.382(15) .
C75 H75 0.9500 .
C76 C77 1.404(15) .
C76 H76 0.9500 .
C78 C79 1.372(14) .
C78 C83 1.402(13) .
C79 C80 1.384(12) .
C79 H79 0.9500 .
C80 C81 1.402(13) .
C80 C84 1.476(13) .
C81 C82 1.371(15) .
C81 H81 0.9500 .
C82 C83 1.375(15) .
C82 H82 0.9500 .

loop_
_geom_hbond_atom_site_label_D
_geom_hbond_atom_site_label_H
_geom_hbond_atom_site_label_A
_geom_hbond_distance_DH
_geom_hbond_distance_HA
_geom_hbond_distance_DA
_geom_hbond_angle_DHA
_geom_hbond_publ_flag
N6 H6 O34 0.88 2.08 2.868(16) 149.0 yes
N4 H4 O32 0.88 2.00 2.855(17) 162.3 yes
N2 H2 O31 0.88 2.09 2.855(12) 144.2 yes
N5 H5 O33 0.88 2.04 2.889(17) 162.5 yes
